data_1553817
loop_
_publ_author_name
'De Nisi, A.'
'Sierra, S.'
'Ferrara, M.'
'Monari, M.'
'Bandini, M.'

_publ_section_title
;
 TBAF catalyzed one-pot synthesis of allenyl-indoles
;
_journal_issue 9
_journal_name_full 'Organic Chemistry Frontiers'
_journal_page_first 1849
_journal_paper_doi 10.1039/C7QO00414A
_journal_volume 4
_journal_year 2017
_chemical_formula_sum 'C20 H16 F3 N O3 S'
_chemical_formula_weight 407.40
_space_group_crystal_system triclinic
_space_group_IT_number 1
_space_group_name_Hall 'P 1'
_space_group_name_H-M_alt 'P 1'
_atom_sites_solution_hydrogens mixed
_audit_creation_method SHELXL-2014/7
_audit_update_record
;
2017-02-07 deposited with the CCDC.
2017-06-13 downloaded from the CCDC.
;
_cell_angle_alpha 83.843(7)
_cell_angle_beta 89.595(12)
_cell_angle_gamma 80.871(9)
_cell_formula_units_Z 4
_cell_length_a 8.5679(12)
_cell_length_b 12.3701(14)
_cell_length_c 18.181(3)
_cell_measurement_reflns_used 3259
_cell_measurement_temperature 296(2)
_cell_measurement_theta_max 27.97
_cell_measurement_theta_min 2.25
_cell_volume 1891.4(5)
_computing_cell_refinement 'Bruker SAINT'
_computing_data_collection 'Bruker APEX2'
_computing_data_reduction 'Bruker SAINT'
_computing_molecular_graphics 'Bruker SHELXTL'
_computing_publication_material 'Bruker SHELXTL'
_computing_structure_refinement 'SHELXL-2014 (Sheldrick 2014)'
_computing_structure_solution 'SHELXS-97 (Sheldrick 2008)'
_diffrn_ambient_temperature 296(2)
_diffrn_measured_fraction_theta_full 0.997
_diffrn_measured_fraction_theta_max 0.945
_diffrn_measurement_device_type 'Bruker APEX-II CCD'
_diffrn_measurement_method '\f and \w scans'
_diffrn_radiation_type MoK\a
_diffrn_radiation_wavelength 0.71073
_diffrn_reflns_av_R_equivalents 0.1039
_diffrn_reflns_av_unetI/netI 0.1795
_diffrn_reflns_Laue_measured_fraction_full 0.997
_diffrn_reflns_Laue_measured_fraction_max 0.945
_diffrn_reflns_limit_h_max 11
_diffrn_reflns_limit_h_min -11
_diffrn_reflns_limit_k_max 16
_diffrn_reflns_limit_k_min -16
_diffrn_reflns_limit_l_max 24
_diffrn_reflns_limit_l_min -24
_diffrn_reflns_number 31491
_diffrn_reflns_point_group_measured_fraction_full 0.989
_diffrn_reflns_point_group_measured_fraction_max 0.916
_diffrn_reflns_theta_full 25.242
_diffrn_reflns_theta_max 28.604
_diffrn_reflns_theta_min 1.677
_exptl_absorpt_coefficient_mu 0.221
_exptl_absorpt_correction_T_max 0.989
_exptl_absorpt_correction_T_min 0.932
_exptl_absorpt_correction_type multi-scan
_exptl_absorpt_process_details SADABS
_exptl_crystal_colour colorless
_exptl_crystal_density_diffrn 1.431
_exptl_crystal_description platelet
_exptl_crystal_F_000 840
_exptl_crystal_size_max 0.20
_exptl_crystal_size_mid 0.10
_exptl_crystal_size_min 0.05
_refine_diff_density_max 0.489
_refine_diff_density_min -0.278
_refine_diff_density_rms 0.048
_refine_ls_abs_structure_details
;
 Flack x determined using 1862 quotients [(I+)-(I-)]/[(I+)+(I-)]
 (Parsons, Flack and Wagner, Acta Cryst. B69 (2013) 249-259).
;
_refine_ls_abs_structure_Flack 0.35(7)
_refine_ls_extinction_method none
_refine_ls_goodness_of_fit_ref 0.892
_refine_ls_hydrogen_treatment constr
_refine_ls_matrix_type full
_refine_ls_number_parameters 1029
_refine_ls_number_reflns 17775
_refine_ls_number_restraints 20
_refine_ls_restrained_S_all 0.894
_refine_ls_R_factor_all 0.2446
_refine_ls_R_factor_gt 0.0738
_refine_ls_shift/su_max 0.035
_refine_ls_shift/su_mean 0.002
_refine_ls_structure_factor_coef Fsqd
_refine_ls_weighting_details 'w=1/[\s^2^(Fo^2^)+(0.1074P)^2^] where P=(Fo^2^+2Fc^2^)/3'
_refine_ls_weighting_scheme calc
_refine_ls_wR_factor_gt 0.1707
_refine_ls_wR_factor_ref 0.2621
_reflns_Friedel_coverage 0.939
_reflns_Friedel_fraction_full 0.980
_reflns_Friedel_fraction_max 0.887
_reflns_number_gt 5497
_reflns_number_total 17775
_reflns_threshold_expression 'I > 2\s(I)'
_cod_data_source_file c7qo00414a2.cif
_cod_data_source_block shelx
_cod_database_code 1553817
_shelx_shelxl_version_number 2014/7
_shelx_space_group_comment
;
The symmetry employed for this shelxl refinement is uniquely defined
by the following loop, which should always be used as a source of
symmetry information in preference to the above space-group names.
They are only intended as comments.
;

loop_
_space_group_symop_operation_xyz
'x, y, z'

loop_
_atom_site_label
_atom_site_type_symbol
_atom_site_fract_x
_atom_site_fract_y
_atom_site_fract_z
_atom_site_U_iso_or_equiv
_atom_site_adp_type
_atom_site_occupancy
_atom_site_site_symmetry_order
_atom_site_calc_flag
_atom_site_refinement_flags_posn
_atom_site_refinement_flags_adp
S1 S 1.0436(4) 0.0689(3) 0.58615(18) 0.1022(12) Uani 1 1 d . .
O1 O 1.1470(11) -0.0228(8) 0.6241(5) 0.119(3) Uani 1 1 d . .
O2 O 1.0994(12) 0.1372(8) 0.5248(5) 0.125(3) Uani 1 1 d . .
O9 O 0.6673(12) 0.4483(9) 0.5495(5) 0.125(3) Uani 1 1 d . .
N1 N 0.9879(12) 0.1554(8) 0.6495(5) 0.095(3) Uani 1 1 d . .
C2 C 0.9054(15) 0.2616(11) 0.6281(7) 0.095(4) Uani 1 1 d . .
H2 H 0.9126 0.3000 0.5816 0.114 Uiso 1 1 calc R U
C3 C 0.8149(14) 0.3010(9) 0.6829(6) 0.080(3) Uani 1 1 d . .
C4 C 0.7632(14) 0.1992(11) 0.8128(6) 0.089(4) Uani 1 1 d . .
H4 H 0.6942 0.2569 0.8298 0.107 Uiso 1 1 calc R U
C5 C 0.8023(16) 0.1009(12) 0.8561(7) 0.096(4) Uani 1 1 d . .
C6 C 0.9031(18) 0.0141(12) 0.8330(7) 0.104(4) Uani 1 1 d . .
H6 H 0.9239 -0.0519 0.8637 0.124 Uiso 1 1 calc R U
C7 C 0.9734(16) 0.0230(10) 0.7659(7) 0.101(4) Uani 1 1 d . .
H7 H 1.0444 -0.0349 0.7504 0.122 Uiso 1 1 calc R U
C8 C 0.9349(14) 0.1222(10) 0.7212(6) 0.089(3) Uani 1 1 d . .
C9 C 0.8294(14) 0.2105(9) 0.7427(6) 0.081(3) Uani 1 1 d . .
C10 C 0.7232(14) 0.4113(10) 0.6804(7) 0.083(3) Uani 1 1 d . .
C11 C 0.6356(16) 0.4423(10) 0.7355(7) 0.093(4) Uani 1 1 d . .
C12 C 0.548(2) 0.4840(12) 0.7877(8) 0.109(4) Uani 1 1 d DG .
H12A H 0.4382 0.4838 0.7874 0.131 Uiso 1 1 d DG U
H12B H 0.6063 0.5179 0.8211 0.131 Uiso 1 1 d DG U
C13 C 0.7307(19) 0.4875(11) 0.6110(7) 0.109(4) Uani 1 1 d . .
H13A H 0.6725 0.5595 0.6180 0.131 Uiso 1 1 calc R U
H13B H 0.8399 0.4956 0.6013 0.131 Uiso 1 1 calc R U
C14 C 0.8719(15) 0.0286(10) 0.5583(6) 0.083(3) Uani 1 1 d . .
C15 C 0.826(2) -0.0675(11) 0.5922(7) 0.097(4) Uani 1 1 d . .
H15 H 0.8891 -0.1130 0.6280 0.116 Uiso 1 1 calc R U
C16 C 0.686(2) -0.0922(13) 0.5711(8) 0.107(5) Uani 1 1 d . .
H16 H 0.6518 -0.1546 0.5949 0.128 Uiso 1 1 calc R U
C17 C 0.591(2) -0.0306(18) 0.5172(11) 0.121(5) Uani 1 1 d . .
C18 C 0.640(3) 0.0655(14) 0.4842(9) 0.120(5) Uani 1 1 d . .
H18 H 0.5766 0.1095 0.4476 0.144 Uiso 1 1 calc R U
C19 C 0.776(2) 0.0957(12) 0.5046(8) 0.106(4) Uani 1 1 d . .
H19 H 0.8051 0.1609 0.4830 0.127 Uiso 1 1 calc R U
C20 C 0.441(2) -0.0673(17) 0.4953(11) 0.153(7) Uani 1 1 d . .
H20A H 0.3683 -0.0047 0.4739 0.230 Uiso 1 1 calc R U
H20B H 0.3941 -0.1010 0.5383 0.230 Uiso 1 1 calc R U
H20C H 0.4634 -0.1195 0.4598 0.230 Uiso 1 1 calc R U
C21 C 0.729(3) 0.0863(17) 0.9303(9) 0.128(6) Uani 1 1 d . .
F1 F 0.7175(17) 0.1644(10) 0.9689(5) 0.189(6) Uani 1 1 d . .
F2 F 0.574(2) 0.0817(15) 0.9212(7) 0.235(7) Uani 1 1 d . .
F3 F 0.774(2) -0.0032(11) 0.9681(6) 0.268(10) Uani 1 1 d . .
S2 S -0.0191(4) 0.6287(3) 0.74483(19) 0.0956(10) Uani 1 1 d . .
O3 O -0.0437(11) 0.6668(7) 0.6681(5) 0.112(3) Uani 1 1 d . .
O4 O -0.1466(11) 0.6363(7) 0.7956(6) 0.119(3) Uani 1 1 d . .
O10 O 0.3770(14) 0.4097(12) 0.5661(6) 0.168(5) Uani 1 1 d . .
N2 N 0.0543(11) 0.4957(7) 0.7459(5) 0.083(3) Uani 1 1 d . .
C2B C 0.1493(14) 0.4517(9) 0.6910(6) 0.081(3) Uani 1 1 d . .
H2B H 0.1589 0.4884 0.6442 0.097 Uiso 1 1 calc R U
C3B C 0.2260(14) 0.3499(9) 0.7131(5) 0.075(3) Uani 1 1 d . .
C4B C 0.2117(14) 0.2321(9) 0.8416(6) 0.084(3) Uani 1 1 d . .
H4B H 0.2744 0.1681 0.8294 0.100 Uiso 1 1 calc R U
C5B C 0.1480(16) 0.2383(10) 0.9114(6) 0.090(4) Uani 1 1 d . .
C6B C 0.0411(15) 0.3294(11) 0.9297(7) 0.098(4) Uani 1 1 d . .
H6B H -0.0045 0.3289 0.9762 0.117 Uiso 1 1 calc R U
C7B C 0.0039(15) 0.4206(11) 0.8772(7) 0.098(4) Uani 1 1 d . .
H7B H -0.0665 0.4821 0.8879 0.118 Uiso 1 1 calc R U
C8B C 0.0748(14) 0.4167(9) 0.8092(6) 0.083(3) Uani 1 1 d . .
C9B C 0.1791(13) 0.3244(9) 0.7903(6) 0.075(3) Uani 1 1 d . .
C10B C 0.3238(14) 0.2775(10) 0.6643(5) 0.080(3) Uani 1 1 d D .
C11B C 0.3982(15) 0.1792(11) 0.6909(7) 0.090(4) Uani 1 1 d . .
C12B C 0.4721(19) 0.0792(11) 0.7081(8) 0.108(4) Uani 1 1 d DG .
H12C H 0.5810 0.0693 0.7233 0.130 Uiso 1 1 d DG U
H12D H 0.4098 0.0260 0.6944 0.130 Uiso 1 1 d DG U
C13B C 0.323(2) 0.3130(11) 0.5816(6) 0.183(11) Uani 1 1 d D .
H13C H 0.3881 0.2565 0.5570 0.219 Uiso 1 1 calc R U
H13D H 0.2157 0.3204 0.5625 0.219 Uiso 1 1 calc R U
C14B C 0.1308(15) 0.6898(9) 0.7782(6) 0.084(4) Uani 1 1 d . .
C15B C 0.1338(19) 0.7086(11) 0.8511(7) 0.100(4) Uani 1 1 d . .
H15B H 0.0535 0.6905 0.8824 0.120 Uiso 1 1 calc R U
C16B C 0.257(2) 0.7548(12) 0.8782(8) 0.110(4) Uani 1 1 d . .
H16B H 0.2587 0.7666 0.9279 0.132 Uiso 1 1 calc R U
C17B C 0.379(2) 0.7838(10) 0.8310(9) 0.104(4) Uani 1 1 d . .
C18B C 0.369(2) 0.7688(11) 0.7585(8) 0.109(4) Uani 1 1 d . .
H18B H 0.4442 0.7916 0.7260 0.130 Uiso 1 1 calc R U
C19B C 0.2498(17) 0.7213(11) 0.7315(7) 0.095(4) Uani 1 1 d . .
H19B H 0.2484 0.7099 0.6817 0.114 Uiso 1 1 calc R U
C20B C 0.508(2) 0.8344(14) 0.8606(11) 0.148(6) Uani 1 1 d . .
H20D H 0.6009 0.7801 0.8686 0.221 Uiso 1 1 calc R U
H20E H 0.4755 0.8622 0.9066 0.221 Uiso 1 1 calc R U
H20F H 0.5301 0.8938 0.8257 0.221 Uiso 1 1 calc R U
C21B C 0.180(3) 0.1388(17) 0.9672(9) 0.128(6) Uani 1 1 d . .
F4 F 0.2268(16) 0.0481(8) 0.9414(6) 0.180(5) Uani 1 1 d . .
F5 F 0.2946(18) 0.1510(9) 1.0102(6) 0.185(5) Uani 1 1 d . .
F6 F 0.0657(16) 0.1282(11) 1.0120(7) 0.252(8) Uani 1 1 d . .
S3 S 1.0009(4) 0.5728(3) 0.08241(18) 0.1015(12) Uani 1 1 d . .
O5 O 1.1237(11) 0.4827(8) 0.1011(5) 0.115(3) Uani 1 1 d . .
O6 O 1.0285(12) 0.6613(8) 0.0280(4) 0.123(3) Uani 1 1 d . .
O11 O 0.9443(12) 0.4359(7) 0.4610(4) 0.119(3) Uani 1 1 d . .
N3 N 0.9597(12) 0.6294(8) 0.1610(5) 0.096(3) Uani 1 1 d . .
C2C C 0.9659(14) 0.5619(9) 0.2301(6) 0.087(3) Uani 1 1 d . .
H2C H 1.0194 0.4902 0.2393 0.105 Uiso 1 1 calc R U
C3C C 0.8805(13) 0.6200(9) 0.2800(6) 0.076(3) Uani 1 1 d . .
C4C C 0.7239(16) 0.8181(10) 0.2670(7) 0.098(4) Uani 1 1 d . .
H4C H 0.6881 0.8173 0.3155 0.118 Uiso 1 1 calc R U
C5C C 0.6861(17) 0.9114(11) 0.2159(8) 0.102(4) Uani 1 1 d . .
C6C C 0.7252(18) 0.9113(12) 0.1424(8) 0.112(5) Uani 1 1 d . .
H6C H 0.6898 0.9726 0.1092 0.135 Uiso 1 1 calc R U
C7C C 0.8167(17) 0.8207(11) 0.1180(8) 0.106(4) Uani 1 1 d . .
H7C H 0.8490 0.8213 0.0690 0.127 Uiso 1 1 calc R U
C8C C 0.8598(14) 0.7280(10) 0.1686(6) 0.087(3) Uani 1 1 d . .
C9C C 0.8175(13) 0.7261(9) 0.2424(6) 0.078(3) Uani 1 1 d . .
C10C C 0.8693(14) 0.5775(11) 0.3587(6) 0.086(4) Uani 1 1 d . .
C11C C 0.7982(16) 0.6388(11) 0.4075(7) 0.098(4) Uani 1 1 d . .
C12C C 0.728(2) 0.6934(14) 0.4601(8) 0.137(6) Uani 1 1 d DG .
H12F H 0.8024 0.7200 0.4901 0.164 Uiso 1 1 d DG U
H12E H 0.6162 0.7156 0.4579 0.164 Uiso 1 1 d DG U
C13C C 0.9530(16) 0.4636(10) 0.3823(6) 0.095(4) Uani 1 1 d . .
H13E H 0.9060 0.4112 0.3570 0.114 Uiso 1 1 calc R U
H13F H 1.0630 0.4581 0.3679 0.114 Uiso 1 1 calc R U
C14C C 0.8319(16) 0.5283(10) 0.0556(6) 0.092(4) Uani 1 1 d . .
C15C C 0.801(2) 0.4245(12) 0.0874(7) 0.113(5) Uani 1 1 d . .
H15C H 0.8692 0.3835 0.1234 0.135 Uiso 1 1 calc R U
C16C C 0.666(3) 0.3828(16) 0.0644(11) 0.135(6) Uani 1 1 d . .
H16C H 0.6495 0.3129 0.0834 0.162 Uiso 1 1 calc R U
C17C C 0.555(3) 0.449(2) 0.0112(12) 0.142(7) Uani 1 1 d . .
C18C C 0.598(3) 0.5477(18) -0.0153(10) 0.125(5) Uani 1 1 d . .
H18C H 0.5332 0.5904 -0.0518 0.150 Uiso 1 1 calc R U
C19C C 0.726(2) 0.5901(13) 0.0063(7) 0.108(5) Uani 1 1 d . .
H19C H 0.7415 0.6606 -0.0127 0.129 Uiso 1 1 calc R U
C20C C 0.421(2) 0.400(2) -0.0096(13) 0.189(10) Uani 1 1 d . .
H20G H 0.3386 0.4574 -0.0299 0.284 Uiso 1 1 calc R U
H20H H 0.3827 0.3607 0.0332 0.284 Uiso 1 1 calc R U
H20I H 0.4532 0.3508 -0.0460 0.284 Uiso 1 1 calc R U
C21C C 0.589(3) 1.0087(15) 0.2422(10) 0.128(6) Uani 1 1 d . .
F7 F 0.4551(15) 0.9974(9) 0.2694(9) 0.212(6) Uani 1 1 d . .
F8 F 0.6553(17) 1.0478(9) 0.2962(8) 0.197(5) Uani 1 1 d . .
F9 F 0.5632(19) 1.0933(9) 0.1916(7) 0.239(7) Uani 1 1 d . .
S4 S 0.5475(4) 0.3789(3) 0.32431(18) 0.0989(11) Uani 1 1 d . .
O7 O 0.6001(12) 0.3403(7) 0.3986(5) 0.115(3) Uani 1 1 d . .
O8 O 0.6552(11) 0.3777(8) 0.2649(5) 0.117(3) Uani 1 1 d . .
N4 N 0.4708(12) 0.5087(8) 0.3281(5) 0.093(3) Uani 1 1 d . .
C2D C 0.3869(16) 0.5497(11) 0.3915(6) 0.093(4) Uani 1 1 d . .
H2D H 0.3933 0.5119 0.4388 0.111 Uiso 1 1 calc R U
C3D C 0.2999(13) 0.6478(9) 0.3740(5) 0.073(3) Uani 1 1 d . .
C4D C 0.2698(14) 0.7697(9) 0.2469(6) 0.081(3) Uani 1 1 d . .
H4D H 0.2041 0.8289 0.2639 0.097 Uiso 1 1 calc R U
C5D C 0.3131(16) 0.7739(10) 0.1729(6) 0.090(4) Uani 1 1 d . .
C6D C 0.4137(16) 0.6866(11) 0.1491(6) 0.099(4) Uani 1 1 d . .
H6D H 0.4423 0.6904 0.0996 0.119 Uiso 1 1 calc R U
C7D C 0.4738(16) 0.5944(10) 0.1951(6) 0.097(4) Uani 1 1 d . .
H7D H 0.5431 0.5370 0.1778 0.116 Uiso 1 1 calc R U
C8D C 0.4270(14) 0.5901(9) 0.2685(6) 0.078(3) Uani 1 1 d . .
C9D C 0.3242(13) 0.6777(8) 0.2954(6) 0.070(3) Uani 1 1 d . .
C10D C 0.2078(15) 0.7116(10) 0.4269(5) 0.087(3) Uani 1 1 d D U
C11D C 0.1247(17) 0.8084(13) 0.4079(6) 0.094(4) Uani 1 1 d . .
C12D C 0.041(2) 0.9035(14) 0.3970(9) 0.123(5) Uani 1 1 d DG .
H12G H -0.0577 0.9026 0.3732 0.148 Uiso 1 1 d DG U
H12H H 0.0783 0.9605 0.4189 0.148 Uiso 1 1 d DG U
C13D C 0.219(2) 0.6678(11) 0.5083(6) 0.161(8) Uani 1 1 d D U
H13G H 0.3283 0.6523 0.5249 0.193 Uiso 1 1 calc R U
H13H H 0.1613 0.7212 0.5380 0.193 Uiso 1 1 calc R U
C14D C 0.3872(15) 0.3156(10) 0.3014(7) 0.090(4) Uani 1 1 d . .
C15D C 0.302(2) 0.2666(12) 0.3611(7) 0.109(5) Uani 1 1 d . .
H15D H 0.3300 0.2666 0.4105 0.131 Uiso 1 1 calc R U
C16D C 0.177(2) 0.2196(12) 0.3399(9) 0.112(5) Uani 1 1 d . .
H16D H 0.1159 0.1895 0.3769 0.134 Uiso 1 1 calc R U
C17D C 0.135(2) 0.2143(12) 0.2676(10) 0.108(4) Uani 1 1 d . .
C18D C 0.221(2) 0.2621(13) 0.2112(8) 0.103(4) Uani 1 1 d . .
H18D H 0.1944 0.2614 0.1618 0.124 Uiso 1 1 calc R U
C19D C 0.346(2) 0.3097(11) 0.2302(7) 0.102(4) Uani 1 1 d . .
H19D H 0.4053 0.3396 0.1926 0.123 Uiso 1 1 calc R U
C20D C -0.007(2) 0.1640(13) 0.2475(10) 0.133(6) Uani 1 1 d . .
H20L H -0.0631 0.1443 0.2917 0.199 Uiso 1 1 calc R U
H20M H 0.0273 0.0994 0.2232 0.199 Uiso 1 1 calc R U
H20N H -0.0764 0.2165 0.2150 0.199 Uiso 1 1 calc R U
C21D C 0.261(3) 0.8715(14) 0.1218(8) 0.127(6) Uani 1 1 d . .
F10 F 0.1601(19) 0.9465(9) 0.1468(5) 0.224(7) Uani 1 1 d . .
F11 F 0.3719(14) 0.9172(10) 0.0919(8) 0.211(7) Uani 1 1 d . .
F12 F 0.1846(16) 0.8515(8) 0.0637(6) 0.177(4) Uani 1 1 d . .
O12 O 0.1511(17) 0.5700(14) 0.5149(6) 0.178(5) Uani 1 1 d . .

loop_
_atom_site_aniso_label
_atom_site_aniso_U_11
_atom_site_aniso_U_22
_atom_site_aniso_U_33
_atom_site_aniso_U_23
_atom_site_aniso_U_13
_atom_site_aniso_U_12
S1 0.126(3) 0.090(2) 0.085(2) -0.0091(19) 0.037(2) -0.003(2)
O1 0.131(7) 0.102(7) 0.106(6) 0.002(5) 0.021(5) 0.028(6)
O2 0.161(9) 0.112(7) 0.101(6) -0.007(5) 0.068(6) -0.021(6)
O9 0.141(8) 0.155(9) 0.088(6) -0.008(6) 0.007(5) -0.054(7)
N1 0.126(8) 0.071(7) 0.084(6) -0.010(5) 0.037(6) -0.008(6)
C2 0.120(10) 0.088(9) 0.077(8) -0.001(7) 0.028(7) -0.022(8)
C3 0.086(8) 0.068(7) 0.087(8) -0.003(6) 0.014(6) -0.018(6)
C4 0.101(9) 0.097(9) 0.068(7) -0.008(7) 0.010(6) -0.010(7)
C5 0.110(10) 0.099(10) 0.073(8) 0.004(7) 0.015(7) -0.008(8)
C6 0.133(12) 0.086(10) 0.090(10) 0.003(8) 0.015(8) -0.022(9)
C7 0.137(11) 0.067(8) 0.091(9) 0.004(7) 0.020(8) 0.001(8)
C8 0.096(9) 0.089(9) 0.082(8) -0.016(7) 0.018(6) -0.016(7)
C9 0.094(8) 0.077(8) 0.072(7) -0.007(6) 0.011(6) -0.011(6)
C10 0.084(8) 0.072(8) 0.091(8) -0.009(6) 0.009(6) -0.011(6)
C11 0.102(10) 0.078(8) 0.098(9) -0.004(7) 0.002(8) -0.011(7)
C12 0.144(12) 0.091(9) 0.088(9) -0.006(7) 0.027(9) -0.007(10)
C13 0.156(13) 0.100(10) 0.078(8) -0.002(7) -0.002(8) -0.042(9)
C14 0.110(10) 0.065(7) 0.068(7) -0.006(6) 0.012(6) 0.004(7)
C15 0.133(12) 0.078(10) 0.069(7) -0.001(7) 0.017(8) 0.010(9)
C16 0.146(15) 0.093(11) 0.081(9) -0.015(8) 0.027(9) -0.016(11)
C17 0.113(13) 0.132(15) 0.118(13) -0.049(12) 0.025(10) 0.005(12)
C18 0.140(15) 0.086(11) 0.118(12) -0.002(10) 0.008(10) 0.022(11)
C19 0.112(12) 0.087(10) 0.114(11) -0.007(8) 0.005(9) -0.002(9)
C20 0.103(12) 0.194(19) 0.175(17) -0.085(15) 0.012(11) -0.018(12)
C21 0.154(16) 0.120(14) 0.100(12) 0.014(11) 0.049(11) -0.010(12)
F1 0.314(16) 0.164(10) 0.106(6) -0.045(7) 0.097(8) -0.072(10)
F2 0.249(15) 0.35(2) 0.134(9) -0.016(11) 0.089(10) -0.129(16)
F3 0.45(2) 0.157(10) 0.136(8) 0.070(8) 0.143(12) 0.064(12)
S2 0.116(3) 0.0681(19) 0.095(2) 0.0009(17) 0.0117(19) 0.0016(19)
O3 0.143(8) 0.084(6) 0.099(6) 0.009(5) -0.023(5) 0.004(5)
O4 0.122(7) 0.088(6) 0.142(8) -0.025(5) 0.039(6) 0.008(5)
O10 0.161(10) 0.201(13) 0.121(8) 0.022(8) 0.034(7) 0.010(9)
N2 0.097(7) 0.062(6) 0.081(6) 0.005(5) 0.017(5) 0.007(5)
C2B 0.108(9) 0.063(7) 0.069(7) 0.000(6) 0.017(6) -0.007(7)
C3B 0.102(8) 0.054(7) 0.066(6) 0.007(5) 0.026(6) -0.013(6)
C4B 0.093(8) 0.069(8) 0.087(8) 0.002(6) 0.020(6) -0.015(6)
C5B 0.122(10) 0.071(8) 0.071(7) 0.014(6) 0.024(7) -0.016(7)
C6B 0.114(10) 0.101(10) 0.074(8) -0.003(7) 0.031(7) -0.011(8)
C7B 0.114(10) 0.088(9) 0.093(9) -0.011(8) 0.036(8) -0.014(8)
C8B 0.100(9) 0.063(7) 0.083(8) 0.003(6) 0.021(6) -0.009(6)
C9B 0.091(8) 0.064(7) 0.066(6) 0.008(5) 0.020(5) -0.010(6)
C10B 0.098(8) 0.067(8) 0.072(7) 0.002(6) 0.024(6) -0.014(7)
C11B 0.106(9) 0.076(9) 0.084(8) -0.005(7) 0.018(6) -0.006(8)
C12B 0.130(12) 0.075(9) 0.107(10) 0.002(8) -0.001(9) 0.014(9)
C13B 0.28(2) 0.067(9) 0.208(19) -0.031(10) 0.189(19) -0.057(12)
C14B 0.117(10) 0.060(7) 0.067(7) 0.007(5) 0.010(7) 0.004(7)
C15B 0.136(12) 0.080(9) 0.085(9) -0.005(7) 0.029(8) -0.023(8)
C16B 0.145(13) 0.092(10) 0.090(9) -0.015(8) 0.003(10) -0.009(10)
C17B 0.134(13) 0.063(8) 0.114(11) -0.002(7) -0.009(10) -0.014(8)
C18B 0.158(14) 0.077(9) 0.094(11) -0.007(8) 0.010(9) -0.030(9)
C19B 0.126(11) 0.079(9) 0.074(8) 0.000(7) 0.023(8) -0.007(8)
C20B 0.171(16) 0.105(12) 0.173(16) -0.005(11) -0.026(13) -0.048(12)
C21B 0.167(17) 0.119(15) 0.083(10) 0.026(10) 0.023(11) -0.002(13)
F4 0.308(16) 0.083(6) 0.128(7) 0.035(6) 0.019(8) -0.001(8)
F5 0.284(15) 0.137(9) 0.125(8) 0.046(6) -0.056(9) -0.045(9)
F6 0.229(12) 0.247(14) 0.215(11) 0.156(11) 0.112(10) 0.036(10)
S3 0.123(3) 0.099(2) 0.0733(19) -0.0034(17) 0.0357(19) 0.005(2)
O5 0.112(7) 0.116(7) 0.105(6) -0.017(5) 0.031(5) 0.020(6)
O6 0.166(9) 0.116(7) 0.080(5) 0.013(5) 0.040(5) -0.024(6)
O11 0.154(8) 0.108(7) 0.080(5) 0.025(5) 0.016(5) -0.002(6)
N3 0.119(8) 0.086(7) 0.077(6) -0.001(5) 0.029(5) -0.001(6)
C2C 0.108(9) 0.065(7) 0.083(8) 0.006(6) 0.021(7) -0.006(6)
C3C 0.093(8) 0.071(7) 0.061(6) 0.001(5) 0.008(5) -0.008(6)
C4C 0.130(11) 0.068(8) 0.095(9) -0.009(7) 0.026(8) -0.012(7)
C5C 0.117(10) 0.082(9) 0.101(10) -0.009(8) 0.013(8) 0.002(8)
C6C 0.151(13) 0.076(9) 0.103(10) 0.002(7) 0.030(9) -0.006(9)
C7C 0.137(12) 0.078(9) 0.091(8) 0.016(7) 0.010(8) 0.002(8)
C8C 0.091(8) 0.088(9) 0.076(7) -0.012(6) 0.025(6) 0.001(7)
C9C 0.095(8) 0.065(7) 0.073(7) -0.009(6) 0.018(6) -0.013(6)
C10C 0.096(9) 0.102(10) 0.059(7) -0.003(7) 0.014(6) -0.016(7)
C11C 0.125(10) 0.093(9) 0.076(8) -0.007(7) 0.035(7) -0.015(8)
C12C 0.188(16) 0.122(12) 0.092(10) -0.020(9) 0.041(11) 0.009(13)
C13C 0.115(10) 0.086(9) 0.076(8) 0.006(7) 0.014(7) -0.002(7)
C14C 0.120(11) 0.074(8) 0.068(7) 0.005(6) 0.030(7) 0.010(8)
C15C 0.163(15) 0.091(11) 0.080(8) -0.018(8) 0.048(9) -0.003(10)
C16C 0.158(17) 0.129(14) 0.137(15) -0.072(13) 0.071(13) -0.044(15)
C17C 0.129(17) 0.18(2) 0.112(14) -0.067(14) 0.041(13) 0.009(18)
C18C 0.148(17) 0.111(13) 0.113(12) -0.030(11) 0.015(11) -0.004(12)
C19C 0.143(13) 0.090(10) 0.083(9) -0.006(8) 0.008(9) 0.005(11)
C20C 0.122(15) 0.27(3) 0.19(2) -0.11(2) 0.013(13) -0.026(17)
C21C 0.156(16) 0.095(12) 0.116(12) -0.002(10) 0.027(11) 0.027(11)
F7 0.171(10) 0.135(8) 0.332(17) -0.083(10) 0.097(12) 0.004(8)
F8 0.246(14) 0.137(9) 0.204(11) -0.076(8) -0.002(10) 0.019(9)
F9 0.376(19) 0.110(7) 0.180(10) 0.030(7) 0.082(11) 0.085(10)
S4 0.116(3) 0.080(2) 0.089(2) 0.0048(18) 0.010(2) 0.010(2)
O7 0.152(8) 0.088(6) 0.088(6) 0.023(5) -0.012(5) 0.012(5)
O8 0.109(7) 0.105(7) 0.130(7) -0.015(5) 0.047(6) 0.002(5)
N4 0.121(8) 0.072(6) 0.075(6) 0.009(5) 0.018(5) 0.005(6)
C2D 0.127(10) 0.094(10) 0.056(6) 0.004(6) 0.018(6) -0.020(8)
C3D 0.094(8) 0.064(7) 0.057(6) 0.009(5) 0.007(5) -0.013(6)
C4D 0.099(8) 0.071(8) 0.068(7) 0.006(6) 0.021(6) -0.012(6)
C5D 0.126(10) 0.080(8) 0.064(7) 0.004(6) 0.016(7) -0.024(8)
C6D 0.128(11) 0.090(9) 0.063(7) 0.014(7) 0.037(7) 0.018(8)
C7D 0.134(10) 0.081(8) 0.065(7) -0.002(6) 0.034(7) 0.012(7)
C8D 0.091(8) 0.064(7) 0.075(7) 0.006(6) 0.013(6) -0.008(6)
C9D 0.087(8) 0.053(6) 0.068(6) 0.003(5) 0.013(5) -0.011(6)
C10D 0.106(9) 0.080(9) 0.083(7) -0.023(6) 0.035(7) -0.027(7)
C11D 0.125(11) 0.090(10) 0.067(7) -0.015(7) 0.026(7) -0.014(9)
C12D 0.163(15) 0.093(11) 0.109(12) -0.015(9) 0.024(10) -0.003(11)
C13D 0.30(2) 0.083(9) 0.120(9) -0.024(8) 0.135(12) -0.082(12)
C14D 0.101(9) 0.084(8) 0.073(8) 0.006(6) 0.013(7) 0.012(7)
C15D 0.147(14) 0.087(9) 0.079(8) 0.007(7) 0.020(9) 0.014(9)
C16D 0.133(13) 0.092(11) 0.102(12) 0.008(8) 0.025(10) -0.006(10)
C17D 0.114(13) 0.075(9) 0.126(13) 0.004(9) -0.004(10) 0.002(9)
C18D 0.123(12) 0.091(10) 0.090(10) 0.003(8) -0.008(9) -0.006(9)
C19D 0.145(13) 0.074(9) 0.075(9) 0.009(7) 0.024(8) 0.012(9)
C20D 0.122(13) 0.105(12) 0.160(14) 0.009(10) 0.006(11) 0.000(11)
C21D 0.216(19) 0.098(12) 0.054(8) 0.007(8) 0.017(10) 0.006(13)
F10 0.40(2) 0.115(7) 0.107(7) 0.043(6) 0.038(9) 0.085(10)
F11 0.194(10) 0.182(11) 0.230(12) 0.141(10) -0.003(9) -0.052(9)
F12 0.272(13) 0.132(8) 0.110(7) 0.031(6) -0.019(7) -0.005(8)
O12 0.196(12) 0.227(16) 0.105(8) 0.009(9) 0.022(7) -0.031(11)

loop_
_atom_type_symbol
_atom_type_description
_atom_type_scat_dispersion_real
_atom_type_scat_dispersion_imag
_atom_type_scat_source
C C 0.0033 0.0016 'International Tables Vol C Tables 4.2.6.8 and 6.1.1.4'
H H 0.0000 0.0000 'International Tables Vol C Tables 4.2.6.8 and 6.1.1.4'
F F 0.0171 0.0103 'International Tables Vol C Tables 4.2.6.8 and 6.1.1.4'
N N 0.0061 0.0033 'International Tables Vol C Tables 4.2.6.8 and 6.1.1.4'
O O 0.0106 0.0060 'International Tables Vol C Tables 4.2.6.8 and 6.1.1.4'
S S 0.1246 0.1234 'International Tables Vol C Tables 4.2.6.8 and 6.1.1.4'

loop_
_geom_angle_atom_site_label_1
_geom_angle_atom_site_label_2
_geom_angle_atom_site_label_3
_geom_angle
O1 S1 O2 121.1(6)
O1 S1 N1 106.0(5)
O2 S1 N1 104.5(5)
O1 S1 C14 110.7(6)
O2 S1 C14 108.0(6)
N1 S1 C14 105.2(5)
C2 N1 C8 106.9(9)
C2 N1 S1 120.4(8)
C8 N1 S1 123.9(8)
C3 C2 N1 111.8(10)
C3 C2 H2 124.1
N1 C2 H2 124.1
C2 C3 C10 125.5(11)
C2 C3 C9 105.4(10)
C10 C3 C9 129.1(10)
C5 C4 C9 118.3(12)
C5 C4 H4 120.8
C9 C4 H4 120.8
C4 C5 C6 122.6(12)
C4 C5 C21 119.0(14)
C6 C5 C21 118.4(14)
C7 C6 C5 120.8(13)
C7 C6 H6 119.6
C5 C6 H6 119.6
C6 C7 C8 117.4(12)
C6 C7 H7 121.3
C8 C7 H7 121.3
C9 C8 C7 122.7(11)
C9 C8 N1 107.1(10)
C7 C8 N1 130.2(11)
C4 C9 C8 118.2(11)
C4 C9 C3 133.2(11)
C8 C9 C3 108.7(9)
C11 C10 C3 121.7(12)
C11 C10 C13 120.9(12)
C3 C10 C13 117.4(11)
C10 C11 C12 174.0(14)
C11 C12 H12A 120.2
C11 C12 H12B 112.6
H12A C12 H12B 126.9
O9 C13 C10 112.0(11)
O9 C13 H13A 109.2
C10 C13 H13A 109.2
O9 C13 H13B 109.2
C10 C13 H13B 109.2
H13A C13 H13B 107.9
C15 C14 C19 120.3(14)
C15 C14 S1 120.0(11)
C19 C14 S1 119.6(11)
C16 C15 C14 117.6(14)
C16 C15 H15 121.2
C14 C15 H15 121.2
C17 C16 C15 123.6(16)
C17 C16 H16 118.2
C15 C16 H16 118.2
C16 C17 C18 117.8(18)
C16 C17 C20 120(2)
C18 C17 C20 122(2)
C19 C18 C17 121.0(16)
C19 C18 H18 119.5
C17 C18 H18 119.5
C18 C19 C14 119.6(15)
C18 C19 H19 120.2
C14 C19 H19 120.2
C17 C20 H20A 109.5
C17 C20 H20B 109.5
H20A C20 H20B 109.5
C17 C20 H20C 109.5
H20A C20 H20C 109.5
H20B C20 H20C 109.5
F3 C21 F1 111.2(17)
F3 C21 F2 101.1(19)
F1 C21 F2 99.4(16)
F3 C21 C5 115.9(15)
F1 C21 C5 117.6(17)
F2 C21 C5 108.8(16)
O3 S2 O4 121.3(6)
O3 S2 N2 104.4(5)
O4 S2 N2 106.9(5)
O3 S2 C14B 108.5(6)
O4 S2 C14B 108.9(6)
N2 S2 C14B 105.8(5)
C2B N2 C8B 106.9(8)
C2B N2 S2 124.0(8)
C8B N2 S2 126.3(8)
C3B C2B N2 112.3(9)
C3B C2B H2B 123.9
N2 C2B H2B 123.9
C2B C3B C9B 106.1(9)
C2B C3B C10B 124.7(9)
C9B C3B C10B 128.9(9)
C5B C4B C9B 117.9(11)
C5B C4B H4B 121.0
C9B C4B H4B 121.0
C4B C5B C6B 122.6(11)
C4B C5B C21B 118.6(12)
C6B C5B C21B 118.5(12)
C7B C6B C5B 119.3(11)
C7B C6B H6B 120.3
C5B C6B H6B 120.3
C8B C7B C6B 117.9(12)
C8B C7B H7B 121.1
C6B C7B H7B 121.1
C7B C8B C9B 122.9(11)
C7B C8B N2 129.3(11)
C9B C8B N2 107.8(9)
C4B C9B C8B 119.2(9)
C4B C9B C3B 133.8(10)
C8B C9B C3B 106.9(9)
C11B C10B C3B 120.9(9)
C11B C10B C13B 120.1(11)
C3B C10B C13B 118.7(10)
C10B C11B C12B 172.4(13)
C11B C12B H12C 118.4
C11B C12B H12D 110.8
H12C C12B H12D 129.7
O10 C13B C10B 111.8(13)
O10 C13B H13C 109.3
C10B C13B H13C 109.3
O10 C13B H13D 109.3
C10B C13B H13D 109.3
H13C C13B H13D 107.9
C15B C14B C19B 118.9(14)
C15B C14B S2 120.2(11)
C19B C14B S2 120.8(10)
C14B C15B C16B 120.2(13)
C14B C15B H15B 119.9
C16B C15B H15B 119.9
C15B C16B C17B 120.6(14)
C15B C16B H16B 119.7
C17B C16B H16B 119.7
C18B C17B C16B 117.7(15)
C18B C17B C20B 122.3(17)
C16B C17B C20B 119.9(16)
C17B C18B C19B 122.1(15)
C17B C18B H18B 118.9
C19B C18B H18B 118.9
C18B C19B C14B 120.4(12)
C18B C19B H19B 119.8
C14B C19B H19B 119.8
C17B C20B H20D 109.5
C17B C20B H20E 109.5
H20D C20B H20E 109.5
C17B C20B H20F 109.5
H20D C20B H20F 109.5
H20E C20B H20F 109.5
F4 C21B F6 109.6(19)
F4 C21B F5 104.5(17)
F6 C21B F5 103.4(16)
F4 C21B C5B 115.9(14)
F6 C21B C5B 113.8(15)
F5 C21B C5B 108.4(17)
O5 S3 O6 119.7(6)
O5 S3 N3 105.3(5)
O6 S3 N3 106.1(6)
O5 S3 C14C 111.2(6)
O6 S3 C14C 107.0(6)
N3 S3 C14C 106.9(5)
C8C N3 C2C 108.2(9)
C8C N3 S3 126.4(8)
C2C N3 S3 120.5(8)
C3C C2C N3 108.5(9)
C3C C2C H2C 125.8
N3 C2C H2C 125.8
C2C C3C C9C 107.3(9)
C2C C3C C10C 123.0(10)
C9C C3C C10C 129.6(10)
C9C C4C C5C 117.3(11)
C9C C4C H4C 121.4
C5C C4C H4C 121.4
C6C C5C C4C 122.4(12)
C6C C5C C21C 120.2(14)
C4C C5C C21C 117.2(13)
C7C C6C C5C 120.2(13)
C7C C6C H6C 119.9
C5C C6C H6C 119.9
C6C C7C C8C 118.2(12)
C6C C7C H7C 120.9
C8C C7C H7C 120.9
C9C C8C C7C 122.0(11)
C9C C8C N3 107.1(10)
C7C C8C N3 130.5(11)
C8C C9C C4C 119.7(11)
C8C C9C C3C 108.6(9)
C4C C9C C3C 131.7(10)
C11C C10C C13C 120.6(10)
C11C C10C C3C 122.0(11)
C13C C10C C3C 117.3(10)
C10C C11C C12C 175.6(14)
C11C C12C H12F 112.2
C11C C12C H12E 119.1
H12F C12C H12E 127.1
O11 C13C C10C 111.7(9)
O11 C13C H13E 109.3
C10C C13C H13E 109.3
O11 C13C H13F 109.3
C10C C13C H13F 109.3
H13E C13C H13F 107.9
C19C C14C C15C 119.3(16)
C19C C14C S3 122.4(12)
C15C C14C S3 118.3(12)
C14C C15C C16C 119.9(16)
C14C C15C H15C 120.0
C16C C15C H15C 120.0
C15C C16C C17C 120.3(19)
C15C C16C H16C 119.8
C17C C16C H16C 119.8
C18C C17C C16C 114(2)
C18C C17C C20C 129(3)
C16C C17C C20C 117(3)
C17C C18C C19C 127(2)
C17C C18C H18C 116.5
C19C C18C H18C 116.5
C14C C19C C18C 119.4(16)
C14C C19C H19C 120.3
C18C C19C H19C 120.3
C17C C20C H20G 109.5
C17C C20C H20H 109.5
H20G C20C H20H 109.5
C17C C20C H20I 109.5
H20G C20C H20I 109.5
H20H C20C H20I 109.5
F7 C21C F8 101.5(15)
F7 C21C F9 106.0(17)
F8 C21C F9 103.1(18)
F7 C21C C5C 117.8(18)
F8 C21C C5C 113.6(17)
F9 C21C C5C 113.3(15)
O8 S4 O7 121.1(7)
O8 S4 N4 106.2(6)
O7 S4 N4 104.3(5)
O8 S4 C14D 109.2(6)
O7 S4 C14D 110.1(6)
N4 S4 C14D 104.6(6)
C8D N4 C2D 105.6(9)
C8D N4 S4 127.7(8)
C2D N4 S4 123.8(8)
C3D C2D N4 111.7(10)
C3D C2D H2D 124.1
N4 C2D H2D 124.1
C2D C3D C10D 124.2(10)
C2D C3D C9D 106.6(9)
C10D C3D C9D 129.1(10)
C9D C4D C5D 120.2(11)
C9D C4D H4D 119.9
C5D C4D H4D 119.9
C6D C5D C4D 119.1(11)
C6D C5D C21D 119.9(11)
C4D C5D C21D 120.8(12)
C7D C6D C5D 123.1(10)
C7D C6D H6D 118.5
C5D C6D H6D 118.5
C6D C7D C8D 117.2(11)
C6D C7D H7D 121.4
C8D C7D H7D 121.4
C7D C8D N4 130.1(10)
C7D C8D C9D 121.7(10)
N4 C8D C9D 108.1(9)
C4D C9D C8D 118.6(9)
C4D C9D C3D 133.4(10)
C8D C9D C3D 107.9(9)
C11D C10D C3D 122.6(10)
C11D C10D C13D 118.5(11)
C3D C10D C13D 118.7(11)
C12D C11D C10D 173.6(13)
C11D C12D H12G 112.9
C11D C12D H12H 116.1
H12G C12D H12H 130.5
O12 C13D C10D 106.3(12)
O12 C13D H13G 110.5
C10D C13D H13G 110.5
O12 C13D H13H 110.5
C10D C13D H13H 110.5
H13G C13D H13H 108.7
C19D C14D C15D 120.2(15)
C19D C14D S4 122.1(12)
C15D C14D S4 117.6(12)
C16D C15D C14D 115.1(13)
C16D C15D H15D 122.5
C14D C15D H15D 122.5
C15D C16D C17D 124.4(15)
C15D C16D H16D 117.8
C17D C16D H16D 117.8
C18D C17D C16D 118.7(17)
C18D C17D C20D 119.1(16)
C16D C17D C20D 122.0(17)
C17D C18D C19D 118.4(15)
C17D C18D H18D 120.8
C19D C18D H18D 120.8
C14D C19D C18D 123.1(14)
C14D C19D H19D 118.4
C18D C19D H19D 118.4
C17D C20D H20L 109.5
C17D C20D H20M 109.5
H20L C20D H20M 109.5
C17D C20D H20N 109.5
H20L C20D H20N 109.5
H20M C20D H20N 109.5
F11 C21D F10 107.9(17)
F11 C21D F12 101.7(13)
F10 C21D F12 100.9(17)
F11 C21D C5D 114.7(17)
F10 C21D C5D 116.2(12)
F12 C21D C5D 113.6(15)

loop_
_geom_bond_atom_site_label_1
_geom_bond_atom_site_label_2
_geom_bond_distance
S1 O1 1.439(9)
S1 O2 1.451(9)
S1 N1 1.671(9)
S1 C14 1.723(14)
O9 C13 1.410(15)
N1 C2 1.405(15)
N1 C8 1.417(14)
C2 C3 1.344(15)
C2 H2 0.9300
C3 C10 1.459(15)
C3 C9 1.465(15)
C4 C5 1.371(17)
C4 C9 1.393(15)
C4 H4 0.9300
C5 C6 1.368(18)
C5 C21 1.491(19)
C6 C7 1.359(17)
C6 H6 0.9300
C7 C8 1.392(16)
C7 H7 0.9300
C8 C9 1.392(15)
C10 C11 1.302(16)
C10 C13 1.499(17)
C11 C12 1.305(17)
C12 H12A 0.9390
C12 H12B 0.9616
C13 H13A 0.9700
C13 H13B 0.9700
C14 C15 1.391(18)
C14 C19 1.395(17)
C15 C16 1.35(2)
C15 H15 0.9300
C16 C17 1.36(2)
C16 H16 0.9300
C17 C18 1.39(2)
C17 C20 1.51(2)
C18 C19 1.34(2)
C18 H18 0.9300
C19 H19 0.9300
C20 H20A 0.9600
C20 H20B 0.9600
C20 H20C 0.9600
C21 F3 1.245(18)
C21 F1 1.24(2)
C21 F2 1.35(2)
S2 O3 1.431(9)
S2 O4 1.423(9)
S2 N2 1.664(9)
S2 C14B 1.734(14)
O10 C13B 1.353(19)
N2 C2B 1.386(14)
N2 C8B 1.420(14)
C2B C3B 1.346(15)
C2B H2B 0.9300
C3B C9B 1.471(13)
C3B C10B 1.488(15)
C4B C5B 1.384(15)
C4B C9B 1.388(14)
C4B H4B 0.9300
C5B C6B 1.402(16)
C5B C21B 1.498(19)
C6B C7B 1.394(17)
C6B H6B 0.9300
C7B C8B 1.377(15)
C7B H7B 0.9300
C8B C9B 1.406(14)
C10B C11B 1.323(16)
C10B C13B 1.521(7)
C11B C12B 1.304(17)
C12B H12C 0.9601
C12B H12D 0.9639
C13B H13C 0.9700
C13B H13D 0.9700
C14B C15B 1.371(16)
C14B C19B 1.398(16)
C15B C16B 1.393(19)
C15B H15B 0.9300
C16B C17B 1.42(2)
C16B H16B 0.9300
C17B C18B 1.358(18)
C17B C20B 1.48(2)
C18B C19B 1.371(18)
C18B H18B 0.9300
C19B H19B 0.9300
C20B H20D 0.9600
C20B H20E 0.9600
C20B H20F 0.9600
C21B F4 1.267(19)
C21B F6 1.284(18)
C21B F5 1.30(2)
S3 O5 1.419(9)
S3 O6 1.443(9)
S3 N3 1.669(10)
S3 C14C 1.719(15)
O11 C13C 1.440(13)
N3 C8C 1.394(14)
N3 C2C 1.429(14)
C2C C3C 1.356(14)
C2C H2C 0.9300
C3C C9C 1.439(15)
C3C C10C 1.479(14)
C4C C9C 1.397(15)
C4C C5C 1.399(17)
C4C H4C 0.9300
C5C C6C 1.374(18)
C5C C21C 1.47(2)
C6C C7C 1.375(17)
C6C H6C 0.9300
C7C C8C 1.393(16)
C7C H7C 0.9300
C8C C9C 1.386(14)
C10C C11C 1.313(16)
C10C C13C 1.496(16)
C11C C12C 1.315(17)
C12C H12F 0.9575
C12C H12E 0.9565
C13C H13E 0.9700
C13C H13F 0.9700
C14C C19C 1.360(17)
C14C C15C 1.415(19)
C15C C16C 1.42(2)
C15C H15C 0.9300
C16C C17C 1.46(3)
C16C H16C 0.9300
C17C C18C 1.37(3)
C17C C20C 1.45(3)
C18C C19C 1.37(2)
C18C H18C 0.9300
C19C H19C 0.9300
C20C H20G 0.9600
C20C H20H 0.9600
C20C H20I 0.9600
C21C F7 1.27(2)
C21C F8 1.31(2)
C21C F9 1.309(18)
S4 O8 1.415(9)
S4 O7 1.434(8)
S4 N4 1.645(10)
S4 C14D 1.759(15)
N4 C8D 1.408(14)
N4 C2D 1.450(14)
C2D C3D 1.328(15)
C2D H2D 0.9300
C3D C10D 1.458(15)
C3D C9D 1.460(14)
C4D C9D 1.382(14)
C4D C5D 1.391(15)
C4D H4D 0.9300
C5D C6D 1.376(16)
C5D C21D 1.454(19)
C6D C7D 1.372(16)
C6D H6D 0.9300
C7D C8D 1.388(15)
C7D H7D 0.9300
C8D C9D 1.412(14)
C10D C11D 1.306(18)
C10D C13D 1.519(7)
C11D C12D 1.275(18)
C12D H12G 0.9516
C12D H12H 0.9461
C13D O12 1.416(19)
C13D H13G 0.9700
C13D H13H 0.9700
C14D C19D 1.357(18)
C14D C15D 1.437(18)
C15D C16D 1.38(2)
C15D H15D 0.9300
C16D C17D 1.38(2)
C16D H16D 0.9300
C17D C18D 1.39(2)
C17D C20D 1.518(19)
C18D C19D 1.361(19)
C18D H18D 0.9300
C19D H19D 0.9300
C20D H20L 0.9600
C20D H20M 0.9600
C20D H20N 0.9600
C21D F11 1.27(2)
C21D F10 1.283(17)
C21D F12 1.31(2)
